data_4310132
loop_
_publ_author_name
'Takayoshi Fujii'
'Mihoko Kanno'
'Mitsuo Hirata'
'Teruyoshi Fujimori'
'Toshiaki Yoshimura'

_publ_section_title
;
Synthesis and Properties of Ph2S(N(Ph2)S\\tbN)2
;
_journal_name_full 'Inorganic Chemistry'
_journal_page_first 8653
_journal_page_last 8655
_journal_paper_doi 10.1021/ic051523g
_journal_volume 44
_journal_year 2005
_chemical_formula_sum 'C36 H34 N4 O2 S3'
_chemical_formula_weight 650.87
_space_group_IT_number 15
_symmetry_cell_setting monoclinic
_symmetry_Int_Tables_number 15
_symmetry_space_group_name_Hall '-C 2yc'
_symmetry_space_group_name_H-M 'C 1 2/c 1'
_cell_angle_alpha 90
_cell_angle_beta 128.616(4)
_cell_angle_gamma 90
_cell_formula_units_Z 4
_cell_length_a 26.830(2)
_cell_length_b 8.968(2)
_cell_length_c 17.906(2)
_cell_measurement_reflns_used 25
_cell_measurement_temperature 296.2
_cell_measurement_theta_max 14.8
_cell_measurement_theta_min 13.3
_cell_volume 3366.3(9)
_computing_cell_refinement 'MSC/AFC Diffractometer Control'
_computing_data_collection 'MSC/AFC Diffractometer Control'
_computing_data_reduction 'teXsan Ver. 1.10'
_computing_publication_material 'teXsan Ver. 1.10'
_computing_structure_refinement 'teXsan Ver. 1.10'
_computing_structure_solution SIR92
_diffrn_measured_fraction_theta_full 0.9996
_diffrn_measured_fraction_theta_max 0.9996
_diffrn_measurement_device_type 'Rigaku AFC7R'
_diffrn_measurement_method \w-2\q
_diffrn_radiation_type 'Mo K\a'
_diffrn_radiation_wavelength 0.7107
_diffrn_reflns_av_R_equivalents 0.015
_diffrn_reflns_limit_h_max 37
_diffrn_reflns_limit_h_min 0
_diffrn_reflns_limit_k_max 12
_diffrn_reflns_limit_k_min 0
_diffrn_reflns_limit_l_max 19
_diffrn_reflns_limit_l_min -25
_diffrn_reflns_number 5304
_diffrn_reflns_theta_full 30.00
_diffrn_reflns_theta_max 30.00
_diffrn_standards_decay_% 2.00
_diffrn_standards_interval_count 150
_diffrn_standards_number 3
_exptl_absorpt_coefficient_mu 0.258
_exptl_absorpt_correction_type none
_exptl_crystal_colour colorless
_exptl_crystal_density_diffrn 1.284
_exptl_crystal_density_method 'not measured'
_exptl_crystal_description plate
_exptl_crystal_size_max 0.500
_exptl_crystal_size_mid 0.300
_exptl_crystal_size_min 0.200
_refine_diff_density_max 0.23
_refine_diff_density_min -0.37
_refine_ls_extinction_method none
_refine_ls_goodness_of_fit_ref 1.204
_refine_ls_hydrogen_treatment refall
_refine_ls_number_parameters 272
_refine_ls_number_reflns 2929
_refine_ls_R_factor_gt 0.0398
_refine_ls_shift/su_max 0.0006
_refine_ls_structure_factor_coef F
_refine_ls_weighting_details 'w = 1/[\s^2^(Fo) + 0.00063|Fo|^2^]'
_refine_ls_weighting_scheme calc
_refine_ls_wR_factor_ref 0.0527
_reflns_number_gt 2929
_reflns_number_total 4910
_reflns_threshold_expression F^2^>3.0\s(F^2^)
_cod_data_source_file ic051523gsi20050907_111614.cif
_cod_data_source_block 3mer_No1
_cod_original_cell_volume 3366.6(8)
_cod_original_formula_sum 'C36 H34 N4 O2 S3 '
_cod_database_code 4310132

loop_
_symmetry_equiv_pos_as_xyz
x,y,z
-x,y,1/2-z
-x,-y,-z
x,-y,1/2+z
1/2+x,1/2+y,z
1/2-x,1/2+y,1/2-z
1/2-x,1/2-y,-z
1/2+x,1/2-y,1/2+z

loop_
_atom_site_label
_atom_site_type_symbol
_atom_site_fract_x
_atom_site_fract_y
_atom_site_fract_z
_atom_site_U_iso_or_equiv
_atom_site_adp_type
_atom_site_occupancy
_atom_site_calc_flag
_atom_site_refinement_flags
_atom_site_disorder_assembly
_atom_site_disorder_group
S(1) S 0.58159(2) 0.35596(6) 0.24186(3) 0.0317(1) Uani 1.00 d . . .
S(2) S 0.5000 0.17458(8) 0.2500 0.0314(2) Uani 1.00 d S . .
O(1) O 0.57967(9) 0.5567(3) 0.0510(2) 0.0717(7) Uani 1.00 d . . .
N(1) N 0.53644(9) 0.3820(2) 0.1392(1) 0.0436(5) Uani 1.00 d . . .
N(2) N 0.56417(8) 0.2586(2) 0.3015(1) 0.0383(5) Uani 1.00 d . . .
C(1) C 0.65467(10) 0.2621(2) 0.2843(2) 0.0382(5) Uani 1.00 d . . .
C(2) C 0.6931(1) 0.1904(3) 0.3716(2) 0.0547(7) Uani 1.00 d . . .
C(3) C 0.7500(1) 0.1281(4) 0.4012(3) 0.0738(10) Uani 1.00 d . . .
C(4) C 0.7686(2) 0.1366(4) 0.3453(3) 0.087(1) Uani 1.00 d . . .
C(5) C 0.7294(2) 0.2049(5) 0.2582(3) 0.095(2) Uani 1.00 d . . .
C(6) C 0.6718(1) 0.2698(4) 0.2261(2) 0.0665(10) Uani 1.00 d . . .
C(7) C 0.61455(10) 0.5182(2) 0.3181(1) 0.0366(5) Uani 1.00 d . . .
C(8) C 0.6035(1) 0.5517(3) 0.3817(2) 0.0512(8) Uani 1.00 d . . .
C(9) C 0.6289(2) 0.6818(4) 0.4351(2) 0.0660(9) Uani 1.00 d . . .
C(10) C 0.6642(2) 0.7764(4) 0.4239(2) 0.0686(9) Uani 1.00 d . . .
C(11) C 0.6742(2) 0.7431(4) 0.3596(3) 0.072(1) Uani 1.00 d . . .
C(12) C 0.6493(1) 0.6140(3) 0.3056(2) 0.0573(8) Uani 1.00 d . . .
C(13) C 0.4832(1) 0.0545(2) 0.1575(2) 0.0378(6) Uani 1.00 d . . .
C(14) C 0.5257(1) -0.0607(3) 0.1832(2) 0.0548(8) Uani 1.00 d . . .
C(15) C 0.5152(2) -0.1513(4) 0.1124(3) 0.068(1) Uani 1.00 d . . .
C(16) C 0.4644(2) -0.1266(3) 0.0183(2) 0.0643(10) Uani 1.00 d . . .
C(17) C 0.4228(2) -0.0114(3) -0.0068(2) 0.0575(8) Uani 1.00 d . . .
C(18) C 0.4317(1) 0.0813(3) 0.0631(2) 0.0444(6) Uani 1.00 d . . .
H(1) H 0.684(1) 0.195(3) 0.414(2) 0.064(8) Uiso 1.00 calc . . .
H(2) H 0.774(2) 0.083(4) 0.457(2) 0.084(10) Uiso 1.00 calc . . .
H(3) H 0.811(2) 0.098(4) 0.372(2) 0.10(1) Uiso 1.00 calc . . .
H(4) H 0.742(2) 0.223(4) 0.217(3) 0.11(1) Uiso 1.00 calc . . .
H(5) H 0.645(2) 0.314(4) 0.166(2) 0.08(1) Uiso 1.00 calc . . .
H(6) H 0.578(1) 0.495(3) 0.385(2) 0.067(9) Uiso 1.00 calc . . .
H(7) H 0.619(1) 0.700(3) 0.478(2) 0.064(8) Uiso 1.00 calc . . .
H(8) H 0.680(2) 0.863(4) 0.460(2) 0.082(9) Uiso 1.00 calc . . .
H(9) H 0.699(2) 0.805(4) 0.358(2) 0.083(10) Uiso 1.00 calc . . .
H(10) H 0.656(1) 0.584(3) 0.260(2) 0.063(8) Uiso 1.00 calc . . .
H(11) H 0.561(1) -0.073(3) 0.248(2) 0.067(8) Uiso 1.00 calc . . .
H(12) H 0.542(2) -0.229(4) 0.130(2) 0.080(9) Uiso 1.00 calc . . .
H(13) H 0.456(1) -0.191(3) -0.027(2) 0.062(8) Uiso 1.00 calc . . .
H(14) H 0.384(1) 0.008(3) -0.076(2) 0.060(7) Uiso 1.00 calc . . .
H(15) H 0.405(1) 0.157(3) 0.049(2) 0.053(7) Uiso 1.00 calc . . .
H(16) H 0.563(2) 0.509(5) 0.075(3) 0.12(1) Uiso 1.00 calc . . .
H(17) H 0.548(2) 0.582(4) -0.004(3) 0.10(1) Uiso 1.00 calc . . .

loop_
_atom_site_aniso_label
_atom_site_aniso_U_11
_atom_site_aniso_U_22
_atom_site_aniso_U_33
_atom_site_aniso_U_12
_atom_site_aniso_U_13
_atom_site_aniso_U_23
S(1) 0.0273(2) 0.0391(3) 0.0307(2) 0.0004(2) 0.0191(2) 0.0023(2)
S(2) 0.0290(3) 0.0380(4) 0.0305(3) 0.0000 0.0202(3) 0.0000
O(1) 0.0375(10) 0.107(2) 0.059(1) -0.007(1) 0.0247(10) 0.023(1)
N(1) 0.0378(9) 0.059(1) 0.0307(9) -0.0029(9) 0.0198(8) 0.0048(8)
N(2) 0.0310(8) 0.051(1) 0.0322(9) -0.0066(8) 0.0193(7) 0.0026(8)
C(1) 0.0300(10) 0.040(1) 0.045(1) 0.0008(9) 0.0234(9) -0.0044(9)
C(2) 0.045(1) 0.058(2) 0.054(2) 0.015(1) 0.027(1) 0.006(1)
C(3) 0.045(2) 0.069(2) 0.076(2) 0.021(1) 0.023(2) 0.001(2)
C(4) 0.046(2) 0.092(3) 0.113(3) 0.017(2) 0.045(2) -0.014(2)
C(5) 0.071(2) 0.132(4) 0.115(3) 0.026(2) 0.074(3) -0.001(3)
C(6) 0.055(2) 0.092(2) 0.070(2) 0.016(2) 0.048(2) 0.004(2)
C(7) 0.0317(10) 0.038(1) 0.036(1) 0.0040(8) 0.0194(9) 0.0012(9)
C(8) 0.055(1) 0.053(2) 0.054(1) 0.006(1) 0.038(1) -0.003(1)
C(9) 0.074(2) 0.059(2) 0.064(2) 0.013(1) 0.043(2) -0.011(1)
C(10) 0.061(2) 0.050(2) 0.067(2) 0.003(1) 0.026(2) -0.017(1)
C(11) 0.071(2) 0.053(2) 0.093(2) -0.020(2) 0.052(2) -0.018(2)
C(12) 0.062(2) 0.054(2) 0.070(2) -0.014(1) 0.048(2) -0.012(1)
C(13) 0.043(1) 0.041(1) 0.040(1) -0.0041(9) 0.0311(10) -0.0053(9)
C(14) 0.060(2) 0.056(2) 0.056(2) 0.013(1) 0.040(1) -0.002(1)
C(15) 0.086(2) 0.056(2) 0.085(2) 0.011(2) 0.065(2) -0.009(2)
C(16) 0.089(2) 0.060(2) 0.073(2) -0.018(2) 0.065(2) -0.026(2)
C(17) 0.068(2) 0.065(2) 0.046(1) -0.015(1) 0.039(1) -0.015(1)
C(18) 0.050(1) 0.047(1) 0.040(1) -0.004(1) 0.030(1) -0.005(1)

loop_
_atom_type_symbol
_atom_type_description
_atom_type_scat_dispersion_real
_atom_type_scat_dispersion_imag
_atom_type_scat_source
C C 0.003 0.002
;International Tables for Crystallography
(1992, Vol. C, Tables 4.2.6.8 and 6.1.1.1)
;
H H 0.000 0.000
;International Tables for Crystallography
(1992, Vol. C, Table 6.1.1.2)
;
N N 0.006 0.003
;International Tables for Crystallography
(1992, Vol. C, Tables 4.2.6.8 and 6.1.1.1)
;
O O 0.011 0.006
;International Tables for Crystallography
(1992, Vol. C, Tables 4.2.6.8 and 6.1.1.1)
;
S S 0.125 0.123
;International Tables for Crystallography
(1992, Vol. C, Tables 4.2.6.8 and 6.1.1.1)
;

loop_
_geom_angle_atom_site_label_1
_geom_angle_atom_site_label_2
_geom_angle_atom_site_label_3
_geom_angle
_geom_angle_site_symmetry_1
_geom_angle_site_symmetry_2
_geom_angle_site_symmetry_3
_geom_angle_publ_flag
N(1) S(1) N(2) 123.47(10) . 1_555 1_555 yes
N(1) S(1) C(1) 115.8(1) . 1_555 1_555 yes
N(1) S(1) C(7) 117.0(1) . 1_555 1_555 yes
N(2) S(1) C(1) 98.73(10) . 1_555 1_555 yes
N(2) S(1) C(7) 98.03(10) . 1_555 1_555 yes
C(1) S(1) C(7) 99.56(10) . 1_555 1_555 yes
N(2) S(2) N(2) 121.8(2) . 1_555 2_655 yes
N(2) S(2) C(13) 112.94(10) . 1_555 1_555 yes
N(2) S(2) C(13) 101.44(10) . 1_555 2_655 yes
N(2) S(2) C(13) 101.44(10) . 2_655 1_555 yes
N(2) S(2) C(13) 112.94(10) . 2_655 2_655 yes
C(13) S(2) C(13) 105.6(1) . 1_555 2_655 yes
H(16) O(1) H(17) 103(3) . 1_555 1_555 no
S(1) N(2) S(2) 121.9(1) . 1_555 1_555 yes
S(1) C(1) C(2) 122.7(2) . 1_555 1_555 yes
S(1) C(1) C(6) 116.4(2) . 1_555 1_555 yes
C(2) C(1) C(6) 120.8(2) . 1_555 1_555 yes
C(1) C(2) C(3) 119.3(3) . 1_555 1_555 yes
C(1) C(2) H(1) 120(1) . 1_555 1_555 no
C(3) C(2) H(1) 119(1) . 1_555 1_555 no
C(2) C(3) C(4) 120.9(3) . 1_555 1_555 yes
C(2) C(3) H(2) 118(2) . 1_555 1_555 no
C(4) C(3) H(2) 120(2) . 1_555 1_555 no
C(3) C(4) C(5) 119.2(3) . 1_555 1_555 yes
C(3) C(4) H(3) 118(2) . 1_555 1_555 no
C(5) C(4) H(3) 122(2) . 1_555 1_555 no
C(4) C(5) C(6) 121.4(3) . 1_555 1_555 yes
C(4) C(5) H(4) 122(2) . 1_555 1_555 no
C(6) C(5) H(4) 115(2) . 1_555 1_555 no
C(1) C(6) C(5) 118.3(3) . 1_555 1_555 yes
C(1) C(6) H(5) 120(2) . 1_555 1_555 no
C(5) C(6) H(5) 120(2) . 1_555 1_555 no
S(1) C(7) C(8) 123.0(2) . 1_555 1_555 yes
S(1) C(7) C(12) 116.1(2) . 1_555 1_555 yes
C(8) C(7) C(12) 120.8(2) . 1_555 1_555 yes
C(7) C(8) C(9) 119.1(3) . 1_555 1_555 yes
C(7) C(8) H(6) 119(1) . 1_555 1_555 no
C(9) C(8) H(6) 120(1) . 1_555 1_555 no
C(8) C(9) C(10) 120.3(3) . 1_555 1_555 yes
C(8) C(9) H(7) 114(1) . 1_555 1_555 no
C(10) C(9) H(7) 124(1) . 1_555 1_555 no
C(9) C(10) C(11) 120.1(3) . 1_555 1_555 yes
C(9) C(10) H(8) 118(2) . 1_555 1_555 no
C(11) C(10) H(8) 121(2) . 1_555 1_555 no
C(10) C(11) C(12) 120.5(3) . 1_555 1_555 yes
C(10) C(11) H(9) 116(2) . 1_555 1_555 no
C(12) C(11) H(9) 123(2) . 1_555 1_555 no
C(7) C(12) C(11) 119.0(3) . 1_555 1_555 yes
C(7) C(12) H(10) 117(1) . 1_555 1_555 no
C(11) C(12) H(10) 123(1) . 1_555 1_555 no
S(2) C(13) C(14) 117.6(2) . 1_555 1_555 yes
S(2) C(13) C(18) 120.8(2) . 1_555 1_555 yes
C(14) C(13) C(18) 121.5(2) . 1_555 1_555 yes
C(13) C(14) C(15) 118.6(3) . 1_555 1_555 yes
C(13) C(14) H(11) 118(1) . 1_555 1_555 no
C(15) C(14) H(11) 122(1) . 1_555 1_555 no
C(14) C(15) C(16) 120.7(3) . 1_555 1_555 yes
C(14) C(15) H(12) 117(2) . 1_555 1_555 no
C(16) C(15) H(12) 121(2) . 1_555 1_555 no
C(15) C(16) C(17) 120.4(3) . 1_555 1_555 yes
C(15) C(16) H(13) 119(1) . 1_555 1_555 no
C(17) C(16) H(13) 119(1) . 1_555 1_555 no
C(16) C(17) C(18) 120.4(3) . 1_555 1_555 yes
C(16) C(17) H(14) 122(1) . 1_555 1_555 no
C(18) C(17) H(14) 117(1) . 1_555 1_555 no
C(13) C(18) C(17) 118.4(3) . 1_555 1_555 yes
C(13) C(18) H(15) 119(1) . 1_555 1_555 no
C(17) C(18) H(15) 122(1) . 1_555 1_555 no

loop_
_geom_bond_atom_site_label_1
_geom_bond_atom_site_label_2
_geom_bond_distance
_geom_bond_site_symmetry_1
_geom_bond_site_symmetry_2
_geom_bond_publ_flag
S(1) N(1) 1.457(2) . . yes
S(1) N(2) 1.656(2) . . yes
S(1) C(1) 1.808(2) . . yes
S(1) C(7) 1.804(2) . . yes
S(2) N(2) 1.550(2) . . yes
S(2) N(2) 1.550(2) . 2_655 yes
S(2) C(13) 1.781(2) . . yes
S(2) C(13) 1.781(2) . 2_655 yes
O(1) H(16) 0.90(5) . . no
O(1) H(17) 0.84(4) . . no
C(1) C(2) 1.381(3) . . yes
C(1) C(6) 1.378(4) . . yes
C(2) C(3) 1.382(4) . . yes
C(2) H(1) 0.94(3) . . no
C(3) C(4) 1.371(5) . . yes
C(3) H(2) 0.88(3) . . no
C(4) C(5) 1.366(6) . . yes
C(4) H(3) 0.99(4) . . no
C(5) C(6) 1.397(4) . . yes
C(5) H(4) 0.99(4) . . no
C(6) H(5) 0.93(3) . . no
C(7) C(8) 1.377(3) . . yes
C(7) C(12) 1.385(3) . . yes
C(8) C(9) 1.387(4) . . yes
C(8) H(6) 0.87(3) . . no
C(9) C(10) 1.375(5) . . yes
C(9) H(7) 0.97(3) . . no
C(10) C(11) 1.369(5) . . yes
C(10) H(8) 0.93(3) . . no
C(11) C(12) 1.385(4) . . yes
C(11) H(9) 0.87(4) . . no
C(12) H(10) 0.98(3) . . no
C(13) C(14) 1.388(3) . . yes
C(13) C(18) 1.383(3) . . yes
C(14) C(15) 1.379(4) . . yes
C(14) H(11) 0.95(3) . . no
C(15) C(16) 1.370(5) . . yes
C(15) H(12) 0.90(3) . . no
C(16) C(17) 1.376(4) . . yes
C(16) H(13) 0.90(3) . . no
C(17) C(18) 1.393(3) . . yes
C(17) H(14) 1.02(3) . . no
C(18) H(15) 0.91(3) . . no

loop_
_geom_contact_atom_site_label_1
_geom_contact_atom_site_label_2
_geom_contact_distance
_geom_contact_site_symmetry_1
_geom_contact_site_symmetry_2
_geom_contact_publ_flag
S(1) H(16) 3.03(5) . . ?
S(1) H(17) 3.47(4) . 3_665 ?
O(1) H(5) 2.74(4) . . ?
O(1) N(1) 2.892(3) . 3_665 ?
O(1) H(12) 2.93(4) . 1_565 ?
O(1) N(1) 2.928(3) . . ?
O(1) H(10) 2.95(3) . . ?
O(1) H(6) 2.99(3) . 4_564 ?
O(1) H(16) 3.05(4) . 3_665 ?
O(1) H(7) 3.13(3) . 4_564 ?
O(1) H(17) 3.21(4) . 3_665 ?
O(1) H(15) 3.30(3) . 3_665 ?
O(1) C(4) 3.333(4) . 6_655 ?
O(1) H(13) 3.37(3) . 3_655 ?
O(1) H(13) 3.50(3) . 1_565 ?
O(1) C(6) 3.590(4) . . ?
O(1) O(1) 3.592(4) . 3_665 ?
N(1) H(13) 2.74(3) . 3_655 ?
N(1) H(16) 3.17(4) . 3_665 ?
N(1) H(17) 3.29(4) . . ?
N(1) H(12) 3.50(3) . 1_565 ?
C(2) H(1) 3.30(3) . 7_656 ?
C(2) H(2) 3.32(3) . 7_656 ?
C(2) H(8) 3.45(3) . 1_545 ?
C(2) H(9) 3.47(3) . 1_545 ?
C(3) H(1) 3.05(3) . 7_656 ?
C(3) H(9) 3.09(4) . 1_545 ?
C(3) H(8) 3.57(3) . 1_545 ?
C(4) H(10) 3.55(3) . 6_645 ?
C(4) H(9) 3.60(4) . 1_545 ?
C(5) H(14) 3.34(3) . 3_655 ?
C(5) H(10) 3.46(3) . 6_645 ?
C(6) H(13) 3.12(3) . 3_655 ?
C(6) H(16) 3.25(4) . . ?
C(6) H(14) 3.27(3) . 3_655 ?
C(7) H(2) 3.31(3) . 7_656 ?
C(7) H(12) 3.48(3) . 1_565 ?
C(8) H(2) 2.96(3) . 7_656 ?
C(8) H(17) 3.42(4) . 4_565 ?
C(9) H(2) 3.14(4) . 7_656 ?
C(9) H(11) 3.42(3) . 1_565 ?
C(9) C(16) 3.539(4) . 2_665 ?
C(10) H(11) 2.91(3) . 1_565 ?
C(10) H(9) 3.38(3) . 7_666 ?
C(10) H(8) 3.53(3) . 7_666 ?
C(10) C(11) 3.589(4) . 7_666 ?
C(11) H(11) 2.89(3) . 1_565 ?
C(11) H(8) 3.29(3) . 7_666 ?
C(11) H(4) 3.30(4) . 6_655 ?
C(11) H(12) 3.37(3) . 1_565 ?
C(12) H(12) 2.98(3) . 1_565 ?
C(12) H(4) 3.33(4) . 6_655 ?
C(12) H(16) 3.36(4) . . ?
C(12) H(11) 3.39(3) . 1_565 ?
C(15) H(7) 3.17(3) . 2_645 ?
C(15) H(14) 3.40(3) . 3_655 ?
C(15) C(17) 3.521(4) . 3_655 ?
C(15) H(16) 3.52(4) . 1_545 ?
C(16) H(7) 2.76(3) . 2_645 ?
C(16) H(5) 3.20(3) . 3_655 ?
C(16) C(16) 3.286(6) . 3_655 ?
C(16) C(17) 3.393(4) . 3_655 ?
C(16) H(13) 3.50(3) . 3_655 ?
C(17) H(7) 2.99(3) . 2_645 ?
C(17) H(13) 3.43(3) . 3_655 ?
C(17) H(5) 3.51(3) . 3_655 ?
C(17) H(8) 3.54(3) . 2_645 ?
C(18) H(17) 3.36(4) . 3_665 ?
C(18) H(8) 3.39(3) . 2_645 ?
C(18) H(7) 3.58(3) . 2_645 ?
C(18) H(13) 3.58(3) . 3_655 ?
H(1) H(2) 2.71(4) . 7_656 ?
H(1) H(1) 3.07(6) . 7_656 ?
H(1) H(8) 3.11(5) . 1_545 ?
H(2) H(9) 2.99(5) . 1_545 ?
H(2) H(6) 3.19(4) . 7_656 ?
H(2) H(8) 3.22(5) . 1_545 ?
H(2) H(7) 3.44(5) . 7_656 ?
H(3) H(17) 2.96(5) . 6_645 ?
H(3) H(10) 2.99(4) . 6_645 ?
H(3) H(16) 2.99(6) . 6_645 ?
H(3) H(5) 3.05(5) . 6_645 ?
H(3) H(15) 3.35(5) . 8_555 ?
H(3) H(7) 3.41(5) . 7_656 ?
H(3) H(6) 3.51(5) . 7_656 ?
H(4) H(9) 2.75(5) . 6_645 ?
H(4) H(10) 2.79(5) . 6_645 ?
H(4) H(14) 3.39(5) . 3_655 ?
H(4) H(7) 3.48(5) . 4_564 ?
H(5) H(13) 2.52(4) . 3_655 ?
H(5) H(7) 2.99(5) . 4_564 ?
H(5) H(14) 3.16(4) . 3_655 ?
H(5) H(17) 3.45(5) . . ?
H(6) H(17) 2.68(5) . 4_565 ?
H(7) H(13) 2.83(4) . 2_665 ?
H(7) H(17) 3.30(5) . 4_565 ?
H(7) H(14) 3.31(4) . 2_665 ?
H(7) H(16) 3.47(5) . 4_565 ?
H(7) H(12) 3.50(4) . 2_665 ?
H(8) H(11) 3.13(4) . 1_565 ?
H(8) H(9) 3.20(5) . 7_666 ?
H(8) H(15) 3.43(4) . 2_665 ?
H(9) H(11) 3.10(5) . 1_565 ?
H(10) H(16) 2.70(5) . . ?
H(10) H(12) 2.95(4) . 1_565 ?
H(12) H(16) 2.74(5) . 1_545 ?
H(12) H(17) 3.03(5) . 1_545 ?
H(12) H(14) 3.35(4) . 3_655 ?
H(13) H(16) 2.93(5) . 3_655 ?
H(13) H(17) 3.01(5) . 1_545 ?
H(13) H(16) 3.50(5) . 1_545 ?
H(13) H(17) 3.56(5) . 3_655 ?
H(15) H(17) 3.01(5) . 3_665 ?
H(16) H(17) 2.52(5) . 3_665 ?
H(16) H(16) 2.71(8) . 3_665 ?
H(17) H(17) 3.02(7) . 3_665 ?

loop_
_geom_torsion_atom_site_label_1
_geom_torsion_atom_site_label_2
_geom_torsion_atom_site_label_3
_geom_torsion_atom_site_label_4
_geom_torsion
_geom_torsion_site_symmetry_1
_geom_torsion_site_symmetry_2
_geom_torsion_site_symmetry_3
_geom_torsion_site_symmetry_4
_geom_torsion_publ_flag
S(1) N(2) S(2) N(2) -68.7(1) 1_555 1_555 1_555 2_655 yes
S(1) N(2) S(2) C(13) 52.4(2) 1_555 1_555 1_555 1_555 yes
S(1) N(2) S(2) C(13) 165.0(1) 1_555 1_555 1_555 2_655 yes
S(1) C(1) C(2) C(3) -176.6(2) 1_555 1_555 1_555 1_555 yes
S(1) C(1) C(6) C(5) 177.0(3) 1_555 1_555 1_555 1_555 yes
S(1) C(7) C(8) C(9) -177.7(2) 1_555 1_555 1_555 1_555 yes
S(1) C(7) C(12) C(11) 177.9(2) 1_555 1_555 1_555 1_555 yes
S(2) N(2) S(1) N(1) 6.2(2) 1_555 1_555 1_555 1_555 yes
S(2) N(2) S(1) C(1) -122.8(1) 1_555 1_555 1_555 1_555 yes
S(2) N(2) S(1) C(7) 136.2(1) 1_555 1_555 1_555 1_555 yes
S(2) N(2) S(1) N(1) 6.2(2) 1_555 2_655 2_655 2_655 yes
S(2) N(2) S(1) C(1) -122.8(1) 1_555 2_655 2_655 2_655 yes
S(2) N(2) S(1) C(7) 136.2(1) 1_555 2_655 2_655 2_655 yes
S(2) C(13) C(14) C(15) -177.3(2) 1_555 1_555 1_555 1_555 yes
S(2) C(13) C(18) C(17) 176.6(2) 1_555 1_555 1_555 1_555 yes
S(2) C(13) C(14) C(15) -177.3(2) 1_555 2_655 2_655 2_655 yes
S(2) C(13) C(18) C(17) 176.6(2) 1_555 2_655 2_655 2_655 yes
N(1) S(1) C(1) C(2) -160.3(2) 1_555 1_555 1_555 1_555 yes
N(1) S(1) C(1) C(6) 21.9(3) 1_555 1_555 1_555 1_555 yes
N(1) S(1) C(7) C(8) 115.6(2) 1_555 1_555 1_555 1_555 yes
N(1) S(1) C(7) C(12) -60.9(2) 1_555 1_555 1_555 1_555 yes
N(2) S(1) C(1) C(2) -26.4(2) 1_555 1_555 1_555 1_555 yes
N(2) S(1) C(1) C(6) 155.8(2) 1_555 1_555 1_555 1_555 yes
N(2) S(1) C(7) C(8) -18.6(2) 1_555 1_555 1_555 1_555 yes
N(2) S(1) C(7) C(12) 165.0(2) 1_555 1_555 1_555 1_555 yes
N(2) S(2) C(13) C(14) 61.1(2) 1_555 1_555 1_555 1_555 yes
N(2) S(2) C(13) C(18) -115.1(2) 1_555 1_555 1_555 1_555 yes
N(2) S(2) C(13) C(14) -166.9(2) 1_555 1_555 2_655 2_655 yes
N(2) S(2) C(13) C(18) 16.9(2) 1_555 1_555 2_655 2_655 yes
C(1) S(1) C(7) C(8) -118.9(2) 1_555 1_555 1_555 1_555 yes
C(1) S(1) C(7) C(12) 64.6(2) 1_555 1_555 1_555 1_555 yes
C(1) C(2) C(3) C(4) 0.0(5) 1_555 1_555 1_555 1_555 yes
C(1) C(6) C(5) C(4) -0.7(6) 1_555 1_555 1_555 1_555 yes
C(2) C(1) S(1) C(7) 73.4(2) 1_555 1_555 1_555 1_555 yes
C(2) C(1) C(6) C(5) -0.8(5) 1_555 1_555 1_555 1_555 yes
C(2) C(3) C(4) C(5) -1.5(6) 1_555 1_555 1_555 1_555 yes
C(3) C(2) C(1) C(6) 1.2(4) 1_555 1_555 1_555 1_555 yes
C(3) C(4) C(5) C(6) 1.8(6) 1_555 1_555 1_555 1_555 yes
C(6) C(1) S(1) C(7) -104.4(2) 1_555 1_555 1_555 1_555 yes
C(7) C(8) C(9) C(10) 0.5(4) 1_555 1_555 1_555 1_555 yes
C(7) C(12) C(11) C(10) -0.5(5) 1_555 1_555 1_555 1_555 yes
C(8) C(7) C(12) C(11) 1.3(4) 1_555 1_555 1_555 1_555 yes
C(8) C(9) C(10) C(11) 0.4(5) 1_555 1_555 1_555 1_555 yes
C(9) C(8) C(7) C(12) -1.4(4) 1_555 1_555 1_555 1_555 yes
C(9) C(10) C(11) C(12) -0.4(5) 1_555 1_555 1_555 1_555 yes
C(13) S(2) C(13) C(14) -48.9(2) 1_555 1_555 2_655 2_655 yes
C(13) S(2) C(13) C(18) 134.9(2) 1_555 1_555 2_655 2_655 yes
C(13) C(14) C(15) C(16) 1.1(5) 1_555 1_555 1_555 1_555 yes
C(13) C(18) C(17) C(16) 0.2(4) 1_555 1_555 1_555 1_555 yes
C(14) C(13) C(18) C(17) 0.5(4) 1_555 1_555 1_555 1_555 yes
C(14) C(15) C(16) C(17) -0.5(5) 1_555 1_555 1_555 1_555 yes
C(15) C(14) C(13) C(18) -1.1(4) 1_555 1_555 1_555 1_555 yes
C(15) C(16) C(17) C(18) -0.2(4) 1_555 1_555 1_555 1_555 yes
